data_2300557
loop_
_publ_author_name
'Dmitrienko, Artem O.'
'Bushmarinov, Ivan S.'

_publ_section_title
;
 Reliable structural data from Rietveld refinements <i>via</i> restraint
 consistency
;
_journal_coeditor_code KS5484SUP1
_journal_issue 6
_journal_name_full 'Journal of Applied Crystallography'
_journal_page_first
;
;
_journal_paper_doi 10.1107/S1600576715018233
_journal_volume 48
_journal_year 2015
_chemical_absolute_configuration ad
_chemical_formula_moiety 'C12 H22 O11'
_chemical_formula_sum 'C12 H22 O11'
_chemical_formula_weight 342.29
_chemical_name_systematic sucrose
_space_group_crystal_system monoclinic
_space_group_IT_number 4
_space_group_name_Hall 'P 2yb'
_space_group_name_H-M_alt 'P 1 21 1'
_symmetry_space_group_name_Hall 'P 2yb'
_symmetry_space_group_name_H-M 'P 1 21 1'
_atom_sites_solution_hydrogens mixed
_atom_sites_solution_primary iterative
_audit_creation_date 2015-07-15
_audit_creation_method
;
Olex2 1.2
(compiled 2015.01.26 svn.r3150 for OlexSys, GUI svn.r4998)
;
_cell_angle_alpha 90
_cell_angle_beta 102.9370(10)
_cell_angle_gamma 90
_cell_formula_units_Z 2
_cell_length_a 7.76300(10)
_cell_length_b 8.71090(10)
_cell_length_c 10.87010(10)
_cell_measurement_reflns_used 9946
_cell_measurement_temperature 298
_cell_measurement_theta_max 37.684
_cell_measurement_theta_min 2.692
_cell_volume 716.407(14)
_computing_cell_refinement 'SAINT v8.27A (Bruker, 2012)'
_computing_data_reduction 'SAINT v8.27A (Bruker, 2012)'
_computing_molecular_graphics 'Olex2 (Dolomanov et al., 2009)'
_computing_publication_material 'Olex2 (Dolomanov et al., 2009)'
_computing_structure_refinement 'ShelXL (Sheldrick, 2008)'
_computing_structure_solution 'olex2.solve (Bourhis et al., 2015)'
_diffrn_ambient_temperature 298
_diffrn_detector 'Bruker APEX2 area detector'
_diffrn_detector_area_resol_mean 7.9
_diffrn_detector_type 'CCD area detector'
_diffrn_measured_fraction_theta_full 1.000
_diffrn_measured_fraction_theta_max 0.995
_diffrn_measurement_device 'three-circle diffractometer'
_diffrn_measurement_device_type 'Bruker APEX-II CCD'
_diffrn_measurement_method '\w and \f scans'
_diffrn_radiation_monochromator graphite
_diffrn_radiation_probe x-ray
_diffrn_radiation_type MoK\a
_diffrn_radiation_wavelength 0.71073
_diffrn_reflns_av_R_equivalents 0.0527
_diffrn_reflns_av_unetI/netI 0.0412
_diffrn_reflns_laue_measured_fraction_full 1.000
_diffrn_reflns_laue_measured_fraction_max 0.995
_diffrn_reflns_limit_h_max 17
_diffrn_reflns_limit_h_min -17
_diffrn_reflns_limit_k_max 19
_diffrn_reflns_limit_k_min -19
_diffrn_reflns_limit_l_max 24
_diffrn_reflns_limit_l_min -24
_diffrn_reflns_number 85318
_diffrn_reflns_point_group_measured_fraction_full 1.000
_diffrn_reflns_point_group_measured_fraction_max 0.988
_diffrn_reflns_theta_full 25.242
_diffrn_reflns_theta_max 52.854
_diffrn_reflns_theta_min 1.922
_diffrn_source_type 'Incoatec I\ms'
_diffrn_standards_number 0
_exptl_absorpt_coefficient_mu 0.142
_exptl_absorpt_correction_T_max 0.8635
_exptl_absorpt_correction_T_min 0.8135
_exptl_absorpt_correction_type multi-scan
_exptl_absorpt_process_details
;
SADABS-2008/1 (Bruker,2008) was used for absorption correction.
wR2(int) was 0.0783 before and 0.0581 after correction.
The Ratio of minimum to maximum transmission is 0.9421.
The \l/2 correction factor is 0.0015.
;
_exptl_crystal_colour colourless
_exptl_crystal_colour_primary colourless
_exptl_crystal_density_diffrn 1.587
_exptl_crystal_description prism
_exptl_crystal_F_000 364
_exptl_crystal_size_max 0.2
_exptl_crystal_size_mid 0.2
_exptl_crystal_size_min 0.1
_refine_diff_density_max 0.421
_refine_diff_density_min -0.274
_refine_diff_density_rms 0.057
_refine_ls_abs_structure_details
;
 Flack x determined using 3930 quotients [(I+)-(I-)]/[(I+)+(I-)]
 (Parsons, Flack and Wagner, Acta Cryst. B69 (2013) 249-259).
;
_refine_ls_abs_structure_Flack 0.10(17)
_refine_ls_extinction_method none
_refine_ls_goodness_of_fit_ref 0.971
_refine_ls_hydrogen_treatment mixed
_refine_ls_matrix_type full
_refine_ls_number_parameters 240
_refine_ls_number_reflns 16720
_refine_ls_number_restraints 1
_refine_ls_restrained_S_all 0.971
_refine_ls_R_factor_all 0.0823
_refine_ls_R_factor_gt 0.0411
_refine_ls_shift/su_max 0.001
_refine_ls_shift/su_mean 0.000
_refine_ls_structure_factor_coef Fsqd
_refine_ls_weighting_details 'w=1/[\s^2^(Fo^2^)+(0.0554P)^2^] where P=(Fo^2^+2Fc^2^)/3'
_refine_ls_weighting_scheme calc
_refine_ls_wR_factor_gt 0.0920
_refine_ls_wR_factor_ref 0.1100
_reflns_Friedel_coverage 0.912
_reflns_friedel_fraction_full 1.000
_reflns_friedel_fraction_max 0.980
_reflns_number_gt 10732
_reflns_number_total 16720
_reflns_threshold_expression 'I > 2\s(I)'
_cod_data_source_file ks5484sup1.cif
_cod_data_source_block I
_cod_database_code 2300557
_shelx_space_group_comment
;
The symmetry employed for this shelxl refinement is uniquely defined
by the following loop, which should always be used as a source of
symmetry information in preference to the above space-group names.
They are only intended as comments.
;
_olex2_refinement_description
;
1. Fixed Uiso
 At 1.2 times of:
  All C(H) groups, All C(H,H) groups
2.a Ternary CH refined with riding coordinates:
 C1(H1), C3'(H3'A), C2(H2A), C5'(H5'), C5(H5), C3(H3A), C4'(H4'A), C4(H4)
2.b Secondary CH2 refined with riding coordinates:
 C1'(H1'A,H1'B), C6(H6A,H6B), C6'(H6'A,H6'B)
;
_shelx_shelxl_version_number 2014/7
_olex2_computing_structure_refinement_long 'ShelXL (Sheldrick, 2008)'
_olex2_exptl_crystal_mounting_method 'mounted on a needle'
_olex2_submission_special_instructions 'No special instructions were received'

loop_
_space_group_symop_operation_xyz
'x, y, z'
'-x, y+1/2, -z'

loop_
_atom_site_label
_atom_site_type_symbol
_atom_site_fract_x
_atom_site_fract_y
_atom_site_fract_z
_atom_site_U_iso_or_equiv
_atom_site_adp_type
_atom_site_occupancy
_atom_site_site_symmetry_order
_atom_site_calc_flag
_atom_site_refinement_flags_posn
O5 O 0.36841(9) 0.35614(8) 0.87745(6) 0.01993(10) Uani 1 1 d .
O1 O 0.39132(8) 0.40800(7) 0.67129(5) 0.01663(8) Uani 1 1 d .
O2' O 0.31604(8) 0.66041(8) 0.71222(6) 0.02006(10) Uani 1 1 d .
O2 O 0.74756(10) 0.31907(10) 0.72915(7) 0.02551(13) Uani 1 1 d .
O3' O 0.20423(10) 0.43686(9) 0.42597(6) 0.02336(12) Uani 1 1 d .
C1 C 0.48497(10) 0.39692(9) 0.79987(7) 0.01652(10) Uani 1 1 d .
H1 H 0.5361 0.4976 0.8269 0.020 Uiso 1 1 calc R
C2' C 0.36918(9) 0.56218(9) 0.62442(7) 0.01536(10) Uani 1 1 d .
O4' O -0.08937(9) 0.65786(11) 0.47835(7) 0.02704(14) Uani 1 1 d .
O1' O 0.62086(10) 0.51904(11) 0.52977(7) 0.02675(13) Uani 1 1 d .
O6' O 0.03985(11) 0.51644(12) 0.82653(8) 0.03054(15) Uani 1 1 d .
C3' C 0.21469(10) 0.56404(9) 0.50718(7) 0.01667(10) Uani 1 1 d .
H3'A H 0.2277 0.6561 0.4582 0.020 Uiso 1 1 calc R
O6 O 0.28608(13) 0.20923(12) 1.08175(8) 0.03221(16) Uani 1 1 d .
C2 C 0.63601(11) 0.28017(10) 0.81255(7) 0.01893(12) Uani 1 1 d .
H2A H 0.7066 0.2837 0.8994 0.023 Uiso 1 1 calc R
C5' C 0.12857(10) 0.69352(10) 0.67634(8) 0.01922(12) Uani 1 1 d .
H5' H 0.1127 0.8004 0.6479 0.023 Uiso 1 1 calc R
C5 C 0.29554(12) 0.20323(10) 0.85919(8) 0.02092(13) Uani 1 1 d .
H5 H 0.2191 0.1951 0.7745 0.025 Uiso 1 1 calc R
O3 O 0.70323(14) 0.00683(11) 0.80871(9) 0.03492(19) Uani 1 1 d .
C3 C 0.56427(13) 0.11799(10) 0.78547(8) 0.02144(13) Uani 1 1 d .
H3A H 0.4980 0.1106 0.6976 0.026 Uiso 1 1 calc R
C4' C 0.05477(10) 0.58827(10) 0.56467(7) 0.01792(11) Uani 1 1 d .
H4'A H 0.0176 0.4903 0.5947 0.022 Uiso 1 1 calc R
C1' C 0.54373(11) 0.62374(11) 0.60298(9) 0.02158(13) Uani 1 1 d .
H1'A H 0.5237 0.7217 0.5596 0.026 Uiso 1 1 calc R
H1'B H 0.6247 0.6404 0.6838 0.026 Uiso 1 1 calc R
C4 C 0.44218(13) 0.08372(10) 0.87418(8) 0.02258(14) Uani 1 1 d .
H4 H 0.5111 0.0849 0.9615 0.027 Uiso 1 1 calc R
C6 C 0.18429(14) 0.18419(13) 0.95757(10) 0.02785(17) Uani 1 1 d .
H6A H 0.0868 0.2565 0.9400 0.033 Uiso 1 1 calc R
H6B H 0.1351 0.0814 0.9518 0.033 Uiso 1 1 calc R
C6' C 0.04663(13) 0.67307(13) 0.78920(9) 0.02666(17) Uani 1 1 d .
H6'A H 0.1145 0.7315 0.8596 0.032 Uiso 1 1 calc R
H6'B H -0.0724 0.7144 0.7690 0.032 Uiso 1 1 calc R
O4 O 0.35558(16) -0.05938(11) 0.84910(13) 0.0415(2) Uani 1 1 d .
H2 H 0.837(3) 0.375(3) 0.768(2) 0.050(6) Uiso 1 1 d .
H3 H 0.735(3) -0.022(3) 0.746(2) 0.051(6) Uiso 1 1 d .
H6' H 0.151(3) 0.483(3) 0.850(2) 0.053(7) Uiso 1 1 d .
H6 H 0.283(3) 0.305(3) 1.099(2) 0.046(6) Uiso 1 1 d .
H1' H 0.654(3) 0.448(3) 0.572(2) 0.040(5) Uiso 1 1 d .
H4' H -0.179(3) 0.607(3) 0.487(2) 0.047(6) Uiso 1 1 d .
H3' H 0.185(3) 0.361(3) 0.4618(18) 0.030(4) Uiso 1 1 d .
H4A H 0.421(5) -0.119(4) 0.842(3) 0.080(10) Uiso 1 1 d .

loop_
_atom_site_aniso_label
_atom_site_aniso_U_11
_atom_site_aniso_U_22
_atom_site_aniso_U_33
_atom_site_aniso_U_23
_atom_site_aniso_U_13
_atom_site_aniso_U_12
O5 0.0246(3) 0.0178(2) 0.0197(2) 0.00016(18) 0.00992(19) 0.00012(19)
O1 0.0190(2) 0.01404(19) 0.01625(18) 0.00062(16) 0.00274(15) -0.00084(17)
O2' 0.0166(2) 0.0196(2) 0.0233(2) -0.0064(2) 0.00322(17) 0.00146(18)
O2 0.0201(3) 0.0300(3) 0.0282(3) 0.0025(3) 0.0093(2) 0.0008(2)
O3' 0.0270(3) 0.0235(3) 0.0199(2) -0.0046(2) 0.0058(2) -0.0030(2)
C1 0.0181(3) 0.0159(2) 0.0157(2) -0.0002(2) 0.00409(19) -0.0002(2)
C2' 0.0141(2) 0.0146(2) 0.0180(2) 0.0003(2) 0.00474(18) -0.00066(19)
O4' 0.0161(2) 0.0332(4) 0.0300(3) 0.0076(3) 0.0013(2) 0.0030(2)
O1' 0.0215(3) 0.0338(4) 0.0283(3) 0.0040(3) 0.0127(2) 0.0016(3)
O6' 0.0260(3) 0.0352(4) 0.0329(3) 0.0068(3) 0.0117(3) 0.0002(3)
C3' 0.0160(2) 0.0172(3) 0.0172(2) 0.0014(2) 0.00456(19) -0.0007(2)
O6 0.0428(4) 0.0337(4) 0.0238(3) 0.0049(3) 0.0152(3) 0.0067(3)
C2 0.0191(3) 0.0200(3) 0.0174(2) 0.0013(2) 0.0036(2) 0.0018(2)
C5' 0.0171(3) 0.0181(3) 0.0232(3) -0.0006(2) 0.0062(2) 0.0021(2)
C5 0.0236(3) 0.0203(3) 0.0194(3) 0.0011(2) 0.0061(2) -0.0024(3)
O3 0.0498(5) 0.0266(3) 0.0342(4) 0.0099(3) 0.0218(4) 0.0186(3)
C3 0.0287(4) 0.0179(3) 0.0192(3) 0.0009(2) 0.0085(3) 0.0034(3)
C4' 0.0149(2) 0.0193(3) 0.0197(3) 0.0017(2) 0.0041(2) 0.0002(2)
C1' 0.0162(3) 0.0220(3) 0.0272(3) 0.0023(3) 0.0064(2) -0.0038(2)
C4 0.0299(4) 0.0161(3) 0.0237(3) 0.0006(2) 0.0101(3) -0.0008(3)
C6 0.0257(4) 0.0308(4) 0.0301(4) 0.0064(3) 0.0126(3) -0.0001(3)
C6' 0.0253(4) 0.0302(4) 0.0276(4) -0.0032(3) 0.0126(3) 0.0024(3)
O4 0.0482(5) 0.0186(3) 0.0637(6) -0.0069(4) 0.0256(5) -0.0088(3)

loop_
_atom_type_symbol
_atom_type_description
_atom_type_scat_dispersion_real
_atom_type_scat_dispersion_imag
_atom_type_scat_source
C C 0.0033 0.0016 'International Tables Vol C Tables 4.2.6.8 and 6.1.1.4'
H H 0.0000 0.0000 'International Tables Vol C Tables 4.2.6.8 and 6.1.1.4'
O O 0.0106 0.0060 'International Tables Vol C Tables 4.2.6.8 and 6.1.1.4'

loop_
_geom_angle_atom_site_label_1
_geom_angle_atom_site_label_2
_geom_angle_atom_site_label_3
_geom_angle
C1 O5 C5 115.69(6)
C1 O1 C2' 113.94(6)
C2' O2' C5' 111.53(6)
C2 O2 H2 110.7(16)
C3' O3' H3' 109.6(14)
O5 C1 O1 110.34(6)
O5 C1 H1 108.4
O5 C1 C2 110.98(6)
O1 C1 H1 108.4
O1 C1 C2 110.13(6)
C2 C1 H1 108.4
O1 C2' C3' 108.23(6)
O1 C2' C1' 110.15(6)
O2' C2' O1 110.98(6)
O2' C2' C3' 105.16(6)
O2' C2' C1' 107.16(6)
C1' C2' C3' 115.07(6)
C4' O4' H4' 104.5(17)
C1' O1' H1' 107.4(16)
C6' O6' H6' 107.3(19)
O3' C3' C2' 115.78(7)
O3' C3' H3'A 107.6
O3' C3' C4' 115.35(7)
C2' C3' H3'A 107.6
C4' C3' C2' 102.52(6)
C4' C3' H3'A 107.6
C6 O6 H6 108.5(16)
O2 C2 C1 110.21(7)
O2 C2 H2A 108.5
O2 C2 C3 110.18(7)
C1 C2 H2A 108.5
C3 C2 C1 111.00(7)
C3 C2 H2A 108.5
O2' C5' H5' 108.8
O2' C5' C4' 105.66(6)
O2' C5' C6' 109.72(7)
C4' C5' H5' 108.8
C6' C5' H5' 108.8
C6' C5' C4' 115.01(7)
O5 C5 H5 109.4
O5 C5 C4 110.81(7)
O5 C5 C6 105.65(8)
C4 C5 H5 109.4
C4 C5 C6 112.15(7)
C6 C5 H5 109.4
C3 O3 H3 114.6(19)
C2 C3 H3A 109.8
C2 C3 C4 108.15(7)
O3 C3 C2 111.43(9)
O3 C3 H3A 109.8
O3 C3 C4 107.88(7)
C4 C3 H3A 109.8
O4' C4' C3' 112.37(7)
O4' C4' C5' 111.58(7)
O4' C4' H4'A 110.1
C3' C4' C5' 102.36(6)
C3' C4' H4'A 110.1
C5' C4' H4'A 110.1
C2' C1' H1'A 109.4
C2' C1' H1'B 109.4
O1' C1' C2' 111.04(7)
O1' C1' H1'A 109.4
O1' C1' H1'B 109.4
H1'A C1' H1'B 108.0
C5 C4 C3 110.71(7)
C5 C4 H4 109.2
C3 C4 H4 109.2
O4 C4 C5 105.68(9)
O4 C4 C3 112.75(8)
O4 C4 H4 109.2
O6 C6 C5 111.56(8)
O6 C6 H6A 109.3
O6 C6 H6B 109.3
C5 C6 H6A 109.3
C5 C6 H6B 109.3
H6A C6 H6B 108.0
O6' C6' C5' 113.07(8)
O6' C6' H6'A 109.0
O6' C6' H6'B 109.0
C5' C6' H6'A 109.0
C5' C6' H6'B 109.0
H6'A C6' H6'B 107.8
C4 O4 H4A 109(3)

loop_
_geom_bond_atom_site_label_1
_geom_bond_atom_site_label_2
_geom_bond_distance
O5 C1 1.4134(9)
O5 C5 1.4433(11)
O1 C1 1.4271(9)
O1 C2' 1.4330(9)
O2' C2' 1.4105(9)
O2' C5' 1.4489(10)
O2 C2 1.4276(11)
O2 H2 0.87(3)
O3' C3' 1.4075(10)
O3' H3' 0.79(2)
C1 H1 0.9800
C1 C2 1.5348(11)
C2' C3' 1.5423(10)
C2' C1' 1.5230(10)
O4' C4' 1.4247(10)
O4' H4' 0.85(2)
O1' C1' 1.4272(12)
O1' H1' 0.78(3)
O6' C6' 1.4278(15)
O6' H6' 0.89(3)
C3' H3'A 0.9800
C3' C4' 1.5244(10)
O6 C6 1.4200(14)
O6 H6 0.86(3)
C2 H2A 0.9800
C2 C3 1.5229(13)
C5' H5' 0.9800
C5' C4' 1.5267(12)
C5' C6' 1.5135(12)
C5 H5 0.9800
C5 C4 1.5242(13)
C5 C6 1.5265(12)
O3 C3 1.4293(12)
O3 H3 0.82(3)
C3 H3A 0.9800
C3 C4 1.5253(12)
C4' H4'A 0.9800
C1' H1'A 0.9700
C1' H1'B 0.9700
C4 H4 0.9800
C4 O4 1.4135(13)
C6 H6A 0.9700
C6 H6B 0.9700
C6' H6'A 0.9700
C6' H6'B 0.9700
O4 H4A 0.74(4)

loop_
_geom_torsion_atom_site_label_1
_geom_torsion_atom_site_label_2
_geom_torsion_atom_site_label_3
_geom_torsion_atom_site_label_4
_geom_torsion
O5 C1 C2 O2 177.24(7)
O5 C1 C2 C3 54.88(8)
O5 C5 C4 C3 -55.19(9)
O5 C5 C4 O4 -177.56(8)
O5 C5 C6 O6 -56.89(10)
O1 C1 C2 O2 54.75(9)
O1 C1 C2 C3 -67.60(8)
O1 C2' C3' O3' -38.93(8)
O1 C2' C3' C4' 87.53(7)
O1 C2' C1' O1' 50.60(9)
O2' C2' C3' O3' -157.60(6)
O2' C2' C3' C4' -31.14(8)
O2' C2' C1' O1' 171.41(7)
O2' C5' C4' O4' -147.62(7)
O2' C5' C4' C3' -27.25(8)
O2' C5' C6' O6' -69.72(10)
O2 C2 C3 O3 63.18(9)
O2 C2 C3 C4 -178.42(7)
O3' C3' C4' O4' -78.43(9)
O3' C3' C4' C5' 161.75(7)
C1 O5 C5 C4 55.18(9)
C1 O5 C5 C6 176.86(7)
C1 O1 C2' O2' -44.86(8)
C1 O1 C2' C3' -159.77(6)
C1 O1 C2' C1' 73.64(8)
C1 C2 C3 O3 -174.45(6)
C1 C2 C3 C4 -56.04(8)
C2' O1 C1 O5 108.00(7)
C2' O1 C1 C2 -129.14(7)
C2' O2' C5' C4' 8.07(9)
C2' O2' C5' C6' 132.61(8)
C2' C3' C4' O4' 154.83(7)
C2' C3' C4' C5' 35.01(8)
C3' C2' C1' O1' -72.06(9)
C2 C3 C4 C5 56.46(9)
C2 C3 C4 O4 174.61(9)
C5' O2' C2' O1 -102.24(7)
C5' O2' C2' C3' 14.57(8)
C5' O2' C2' C1' 137.47(7)
C5 O5 C1 O1 67.67(8)
C5 O5 C1 C2 -54.69(9)
O3 C3 C4 C5 177.11(8)
O3 C3 C4 O4 -64.74(12)
C4' C5' C6' O6' 49.21(11)
C1' C2' C3' O3' 84.74(9)
C1' C2' C3' C4' -148.80(7)
C4 C5 C6 O6 63.92(11)
C6 C5 C4 C3 -172.97(8)
C6 C5 C4 O4 64.65(10)
C6' C5' C4' O4' 91.21(9)
C6' C5' C4' C3' -148.42(7)

_cod_database_fobs_code 2300557
